data_2200010
loop_
_publ_author_name
'Kasim, Noor Azilah M.'
'Yamin, Bohari M.'

_publ_section_title
;
 5-Acetyl-4-methyl-2-phenylamino-1,3-thiazole
;
_journal_coeditor_code AT6042
_journal_issue 11
_journal_name_full 'Acta Crystallographica Section E'
_journal_page_first o3794
_journal_page_last o3795
_journal_paper_doi 10.1107/S160053680503326X
_journal_volume 61
_journal_year 2005
_chemical_formula_iupac 'C12 H12 N2 O S'
_chemical_formula_moiety 'C12 H12 N2 O S'
_chemical_formula_sum 'C12 H12 N2 O S'
_chemical_formula_weight 232.30
_chemical_name_systematic
;
5-Acetyl-4-methyl-2-phenylamino-1,3-thiazole
;
_space_group_IT_number 14
_symmetry_cell_setting monoclinic
_symmetry_space_group_name_Hall '-P 2ybc'
_symmetry_space_group_name_H-M 'P 1 21/c 1'
_atom_sites_solution_hydrogens geom
_atom_sites_solution_primary direct
_atom_sites_solution_secondary difmap
_audit_creation_method SHELXL-97
_cell_angle_alpha 90.00
_cell_angle_beta 101.236(9)
_cell_angle_gamma 90.00
_cell_formula_units_Z 8
_cell_length_a 12.932(6)
_cell_length_b 7.532(3)
_cell_length_c 24.322(11)
_cell_measurement_reflns_used 1480
_cell_measurement_temperature 293(2)
_cell_measurement_theta_max 26.0
_cell_measurement_theta_min 1.6
_cell_volume 2323.6(18)
_computing_cell_refinement 'SAINT (Bruker, 2000)'
_computing_data_collection 'SMART (Bruker, 2000)'
_computing_data_reduction SAINT
_computing_molecular_graphics SHELXTL
_computing_publication_material
;
SHELXTL, PARST (Nardelli, 1995) and PLATON (Spek, 2003)
;
_computing_structure_refinement SHELXTL
_computing_structure_solution 'SHELXTL (Sheldrick, 1997)'
_diffrn_ambient_temperature 293(2)
_diffrn_detector_area_resol_mean 83.66
_diffrn_measured_fraction_theta_full 0.99
_diffrn_measured_fraction_theta_max 0.99
_diffrn_measurement_device_type 'Bruker SMART CCD area-detector'
_diffrn_measurement_method \w
_diffrn_radiation_monochromator graphite
_diffrn_radiation_source 'fine-focus sealed tube'
_diffrn_radiation_type MoK\a
_diffrn_radiation_wavelength 0.71073
_diffrn_reflns_av_R_equivalents 0.0486
_diffrn_reflns_av_sigmaI/netI 0.0611
_diffrn_reflns_limit_h_max 14
_diffrn_reflns_limit_h_min -15
_diffrn_reflns_limit_k_max 8
_diffrn_reflns_limit_k_min -7
_diffrn_reflns_limit_l_max 28
_diffrn_reflns_limit_l_min -28
_diffrn_reflns_number 11081
_diffrn_reflns_theta_full 25.0
_diffrn_reflns_theta_max 25.0
_diffrn_reflns_theta_min 1.6
_diffrn_standards_number 0
_exptl_absorpt_coefficient_mu 0.258
_exptl_absorpt_correction_T_max 0.969
_exptl_absorpt_correction_T_min 0.924
_exptl_absorpt_correction_type multi-scan
_exptl_absorpt_process_details '(SADABS; Bruker, 2000)'
_exptl_crystal_colour colourless
_exptl_crystal_density_diffrn 1.328
_exptl_crystal_density_method 'not measured'
_exptl_crystal_description block
_exptl_crystal_F_000 976
_exptl_crystal_size_max 0.31
_exptl_crystal_size_mid 0.19
_exptl_crystal_size_min 0.12
_refine_diff_density_max 0.18
_refine_diff_density_min -0.20
_refine_ls_extinction_method none
_refine_ls_goodness_of_fit_ref 1.02
_refine_ls_hydrogen_treatment constr
_refine_ls_matrix_type full
_refine_ls_number_parameters 293
_refine_ls_number_reflns 4065
_refine_ls_number_restraints 0
_refine_ls_restrained_S_all 1.02
_refine_ls_R_factor_all 0.098
_refine_ls_R_factor_gt 0.055
_refine_ls_shift/su_max 0.000
_refine_ls_shift/su_mean 0.000
_refine_ls_structure_factor_coef Fsqd
_refine_ls_weighting_details 'calc w = 1/[\s^2^(Fo^2^)+(0.0551P)^2^+0.1476P] where P = (Fo^2^+2Fc^2^)/3'
_refine_ls_weighting_scheme calc
_refine_ls_wR_factor_gt 0.111
_refine_ls_wR_factor_ref 0.125
_reflns_number_gt 2637
_reflns_number_total 4065
_reflns_threshold_expression I>2\sI
_cod_data_source_file at6042.cif
_cod_data_source_block I
_cod_original_sg_symbol_H-M 'P 21/c'
_cod_database_code 2200010
_cod_database_fobs_code 2200010

loop_
_symmetry_equiv_pos_as_xyz
'x, y, z'
'-x, y+1/2, -z+1/2'
'-x, -y, -z'
'x, -y-1/2, z-1/2'

loop_
_atom_site_label
_atom_site_fract_x
_atom_site_fract_y
_atom_site_fract_z
_atom_site_U_iso_or_equiv
_atom_site_adp_type
_atom_site_calc_flag
_atom_site_refinement_flags
_atom_site_occupancy
_atom_site_type_symbol
S1 0.11715(6) 0.17457(11) 0.36646(3) 0.0531(3) Uani d . 1 S
S2 0.95293(6) 0.20100(12) 0.10301(3) 0.0540(3) Uani d . 1 S
O1 0.05122(18) 0.2456(3) 0.47004(9) 0.0735(7) Uani d . 1 O
O2 1.01763(18) 0.0760(4) 0.21506(9) 0.0862(8) Uani d . 1 O
N1 0.21706(18) 0.1096(3) 0.28282(10) 0.0555(7) Uani d . 1 N
H1 0.1532 0.0887 0.2663 0.067 Uiso calc R 1 H
N2 0.31592(18) 0.2238(3) 0.36848(10) 0.0531(7) Uani d . 1 N
N3 0.85371(19) 0.3241(3) 0.00316(10) 0.0534(7) Uani d . 1 N
H3 0.9157 0.3114 -0.0041 0.064 Uiso calc R 1 H
N4 0.75385(17) 0.2705(3) 0.07319(10) 0.0481(6) Uani d . 1 N
C1 0.3986(2) 0.1147(5) 0.26695(13) 0.0607(9) Uani d . 1 C
H1A 0.4229 0.1691 0.3014 0.073 Uiso calc R 1 H
C2 0.4678(3) 0.0719(5) 0.23233(14) 0.0711(10) Uani d . 1 C
H2 0.5389 0.0998 0.2436 0.085 Uiso calc R 1 H
C3 0.4344(3) -0.0101(5) 0.18215(14) 0.0684(10) Uani d . 1 C
H3A 0.4824 -0.0400 0.1597 0.082 Uiso calc R 1 H
C4 0.3300(3) -0.0480(4) 0.16500(13) 0.0630(9) Uani d . 1 C
H4 0.3065 -0.1035 0.1307 0.076 Uiso calc R 1 H
C5 0.2594(2) -0.0045(4) 0.19827(12) 0.0561(8) Uani d . 1 C
H5 0.1881 -0.0291 0.1861 0.067 Uiso calc R 1 H
C6 0.2939(2) 0.0760(4) 0.24995(12) 0.0494(8) Uani d . 1 C
C7 0.2279(2) 0.1693(4) 0.33612(12) 0.0480(7) Uani d . 1 C
C8 0.1957(2) 0.2590(4) 0.42724(11) 0.0483(8) Uani d . 1 C
C9 0.2972(2) 0.2758(4) 0.41969(12) 0.0492(8) Uani d . 1 C
C10 0.3908(2) 0.3428(5) 0.46103(13) 0.0698(10) Uani d . 1 C
H10A 0.3816 0.4667 0.4680 0.105 Uiso calc R 1 H
H10B 0.4535 0.3267 0.4460 0.105 Uiso calc R 1 H
H10C 0.3971 0.2778 0.4955 0.105 Uiso calc R 1 H
C11 0.1428(3) 0.2913(4) 0.47394(12) 0.0542(8) Uani d . 1 C
C12 0.2000(3) 0.3820(4) 0.52584(13) 0.0695(10) Uani d . 1 C
H12A 0.1506 0.4156 0.5487 0.104 Uiso calc R 1 H
H12B 0.2348 0.4861 0.5156 0.104 Uiso calc R 1 H
H12C 0.2514 0.3025 0.5464 0.104 Uiso calc R 1 H
C13 0.6717(3) 0.4057(4) -0.03923(14) 0.0654(9) Uani d . 1 C
H13 0.6463 0.3627 -0.0086 0.078 Uiso calc R 1 H
C14 0.6035(3) 0.4808(5) -0.08435(15) 0.0791(11) Uani d . 1 C
H14 0.5318 0.4861 -0.0839 0.095 Uiso calc R 1 H
C15 0.6392(4) 0.5469(5) -0.12930(15) 0.0803(11) Uani d . 1 C
H15 0.5927 0.5988 -0.1589 0.096 Uiso calc R 1 H
C16 0.7434(4) 0.5360(5) -0.13022(14) 0.0762(11) Uani d . 1 C
H16 0.7681 0.5811 -0.1608 0.091 Uiso calc R 1 H
C17 0.8135(3) 0.4597(4) -0.08684(13) 0.0662(9) Uani d . 1 C
H17 0.8845 0.4511 -0.0886 0.079 Uiso calc R 1 H
C18 0.7779(2) 0.3958(4) -0.04052(12) 0.0527(8) Uani d . 1 C
C19 0.8431(2) 0.2716(4) 0.05547(12) 0.0458(7) Uani d . 1 C
C20 0.8721(2) 0.1687(4) 0.15179(12) 0.0479(7) Uani d . 1 C
C21 0.7701(2) 0.2126(4) 0.12766(12) 0.0468(7) Uani d . 1 C
C22 0.6740(2) 0.2028(5) 0.15336(13) 0.0640(9) Uani d . 1 C
H22A 0.6567 0.0807 0.1584 0.096 Uiso calc R 1 H
H22B 0.6161 0.2600 0.1291 0.096 Uiso calc R 1 H
H22C 0.6877 0.2616 0.1891 0.096 Uiso calc R 1 H
C23 0.9225(3) 0.1029(5) 0.20590(13) 0.0592(9) Uani d . 1 C
C24 0.8614(3) 0.0670(5) 0.25108(13) 0.0772(11) Uani d . 1 C
H24A 0.9062 0.0092 0.2820 0.116 Uiso calc R 1 H
H24B 0.8025 -0.0083 0.2367 0.116 Uiso calc R 1 H
H24C 0.8364 0.1771 0.2635 0.116 Uiso calc R 1 H

loop_
_atom_site_aniso_label
_atom_site_aniso_U_11
_atom_site_aniso_U_22
_atom_site_aniso_U_33
_atom_site_aniso_U_12
_atom_site_aniso_U_13
_atom_site_aniso_U_23
S1 0.0496(5) 0.0584(6) 0.0515(5) -0.0039(4) 0.0107(4) -0.0011(4)
S2 0.0448(4) 0.0652(6) 0.0529(5) -0.0033(4) 0.0118(4) -0.0034(4)
O1 0.0670(15) 0.0872(19) 0.0728(16) -0.0034(14) 0.0296(12) 0.0009(13)
O2 0.0561(14) 0.138(3) 0.0579(15) 0.0056(16) -0.0063(12) -0.0029(14)
N1 0.0494(15) 0.0694(19) 0.0459(15) -0.0054(13) 0.0046(12) -0.0102(13)
N2 0.0526(15) 0.0603(18) 0.0450(15) -0.0062(13) 0.0063(13) -0.0029(13)
N3 0.0544(15) 0.0562(17) 0.0531(16) -0.0069(14) 0.0188(13) 0.0007(13)
N4 0.0469(14) 0.0500(16) 0.0489(15) -0.0018(12) 0.0132(12) 0.0004(12)
C1 0.058(2) 0.079(3) 0.0447(19) -0.0096(19) 0.0086(16) -0.0015(17)
C2 0.061(2) 0.096(3) 0.060(2) -0.012(2) 0.0201(18) 0.004(2)
C3 0.071(2) 0.077(3) 0.063(2) 0.002(2) 0.0271(19) 0.003(2)
C4 0.083(3) 0.061(2) 0.0474(19) 0.002(2) 0.0181(19) -0.0032(16)
C5 0.061(2) 0.054(2) 0.0512(19) -0.0086(17) 0.0068(16) -0.0033(16)
C6 0.0556(19) 0.048(2) 0.0453(18) 0.0004(16) 0.0113(15) 0.0067(15)
C7 0.0499(18) 0.0462(19) 0.0462(18) 0.0004(16) 0.0052(15) 0.0018(15)
C8 0.0547(19) 0.0437(19) 0.0454(18) 0.0001(15) 0.0072(15) 0.0036(14)
C9 0.0538(19) 0.050(2) 0.0435(18) -0.0017(16) 0.0074(15) 0.0004(15)
C10 0.062(2) 0.088(3) 0.058(2) -0.008(2) 0.0063(17) -0.0103(19)
C11 0.068(2) 0.044(2) 0.053(2) 0.0073(18) 0.0171(17) 0.0084(15)
C12 0.095(3) 0.064(2) 0.053(2) -0.003(2) 0.0237(19) -0.0021(17)
C13 0.062(2) 0.069(3) 0.060(2) -0.0035(19) -0.0007(18) 0.0108(18)
C14 0.077(2) 0.082(3) 0.072(3) -0.001(2) 0.000(2) 0.009(2)
C15 0.103(3) 0.068(3) 0.060(2) 0.006(2) -0.009(2) -0.001(2)
C16 0.124(3) 0.061(2) 0.047(2) 0.004(3) 0.024(2) 0.0021(18)
C17 0.087(2) 0.059(2) 0.056(2) -0.002(2) 0.021(2) -0.0004(18)
C18 0.062(2) 0.045(2) 0.0470(19) -0.0044(17) 0.0026(16) -0.0012(15)
C19 0.0477(18) 0.0424(19) 0.0491(19) -0.0057(14) 0.0138(15) -0.0062(14)
C20 0.0488(18) 0.051(2) 0.0441(17) -0.0032(16) 0.0096(14) -0.0079(15)
C21 0.0508(18) 0.0417(19) 0.0509(19) -0.0063(15) 0.0171(15) -0.0052(15)
C22 0.0556(19) 0.075(3) 0.066(2) -0.0006(18) 0.0238(16) -0.0012(19)
C23 0.061(2) 0.064(2) 0.051(2) -0.0051(19) 0.0074(17) -0.0090(16)
C24 0.089(3) 0.094(3) 0.051(2) 0.001(2) 0.0190(19) 0.0063(19)

loop_
_atom_type_symbol
_atom_type_description
_atom_type_scat_dispersion_real
_atom_type_scat_dispersion_imag
_atom_type_scat_source
C C 0.0033 0.0016 'International Tables Vol C Tables 4.2.6.8 and 6.1.1.4'
H H 0.0000 0.0000 'International Tables Vol C Tables 4.2.6.8 and 6.1.1.4'
N N 0.0061 0.0033 'International Tables Vol C Tables 4.2.6.8 and 6.1.1.4'
O O 0.0106 0.0060 'International Tables Vol C Tables 4.2.6.8 and 6.1.1.4'
S S 0.1246 0.1234 'International Tables Vol C Tables 4.2.6.8 and 6.1.1.4'

loop_
_geom_angle_atom_site_label_1
_geom_angle_atom_site_label_2
_geom_angle_atom_site_label_3
_geom_angle
_geom_angle_publ_flag
C7 S1 C8 88.65(14) yes
C19 S2 C20 88.56(14) yes
C7 N1 C6 130.4(2) ?
C7 N1 H1 114.8 ?
C6 N1 H1 114.8 ?
C7 N2 C9 110.3(2) yes
C19 N3 C18 129.4(3) ?
C19 N3 H3 115.3 ?
C18 N3 H3 115.3 ?
C19 N4 C21 109.9(2) yes
C6 C1 C2 119.1(3) ?
C6 C1 H1A 120.4 ?
C2 C1 H1A 120.4 ?
C3 C2 C1 121.5(3) ?
C3 C2 H2 119.3 ?
C1 C2 H2 119.3 ?
C2 C3 C4 119.5(3) ?
C2 C3 H3A 120.3 ?
C4 C3 H3A 120.3 ?
C3 C4 C5 120.2(3) ?
C3 C4 H4 119.9 ?
C5 C4 H4 119.9 ?
C4 C5 C6 120.3(3) ?
C4 C5 H5 119.8 ?
C6 C5 H5 119.8 ?
C1 C6 C5 119.4(3) ?
C1 C6 N1 123.7(3) ?
C5 C6 N1 116.9(3) ?
N2 C7 N1 126.3(3) ?
N2 C7 S1 115.3(2) ?
N1 C7 S1 118.4(2) ?
C9 C8 C11 134.3(3) ?
C9 C8 S1 109.6(2) ?
C11 C8 S1 116.0(2) ?
C8 C9 N2 116.1(3) ?
C8 C9 C10 127.7(3) ?
N2 C9 C10 116.2(3) ?
C9 C10 H10A 109.5 ?
C9 C10 H10B 109.5 ?
H10A C10 H10B 109.5 ?
C9 C10 H10C 109.5 ?
H10A C10 H10C 109.5 ?
H10B C10 H10C 109.5 ?
O1 C11 C8 119.3(3) ?
O1 C11 C12 120.5(3) ?
C8 C11 C12 120.2(3) ?
C11 C12 H12A 109.5 ?
C11 C12 H12B 109.5 ?
H12A C12 H12B 109.5 ?
C11 C12 H12C 109.5 ?
H12A C12 H12C 109.5 ?
H12B C12 H12C 109.5 ?
C18 C13 C14 119.0(3) ?
C18 C13 H13 120.5 ?
C14 C13 H13 120.5 ?
C15 C14 C13 121.5(4) ?
C15 C14 H14 119.3 ?
C13 C14 H14 119.3 ?
C16 C15 C14 119.0(4) ?
C16 C15 H15 120.5 ?
C14 C15 H15 120.5 ?
C15 C16 C17 121.4(3) ?
C15 C16 H16 119.3 ?
C17 C16 H16 119.3 ?
C16 C17 C18 119.7(3) ?
C16 C17 H17 120.1 ?
C18 C17 H17 120.1 ?
C13 C18 C17 119.3(3) ?
C13 C18 N3 123.6(3) ?
C17 C18 N3 117.1(3) ?
N4 C19 N3 124.3(3) ?
N4 C19 S2 116.1(2) ?
N3 C19 S2 119.6(2) ?
C21 C20 C23 134.4(3) ?
C21 C20 S2 109.2(2) ?
C23 C20 S2 116.5(2) ?
N4 C21 C20 116.2(2) ?
N4 C21 C22 115.8(3) ?
C20 C21 C22 128.0(3) ?
C21 C22 H22A 109.5 ?
C21 C22 H22B 109.5 ?
H22A C22 H22B 109.5 ?
C21 C22 H22C 109.5 ?
H22A C22 H22C 109.5 ?
H22B C22 H22C 109.5 ?
O2 C23 C20 119.0(3) ?
O2 C23 C24 119.5(3) ?
C20 C23 C24 121.6(3) ?
C23 C24 H24A 109.5 ?
C23 C24 H24B 109.5 ?
H24A C24 H24B 109.5 ?
C23 C24 H24C 109.5 ?
H24A C24 H24C 109.5 ?
H24B C24 H24C 109.5 ?

loop_
_geom_bond_atom_site_label_1
_geom_bond_atom_site_label_2
_geom_bond_distance
_geom_bond_publ_flag
S1 C7 1.734(3) yes
S1 C8 1.742(3) yes
S2 C19 1.731(3) yes
S2 C20 1.744(3) yes
O1 C11 1.219(3) yes
O2 C23 1.223(3) yes
N1 C7 1.354(4) yes
N1 C6 1.414(4) yes
N1 H1 0.8600 ?
N2 C7 1.317(3) yes
N2 C9 1.371(3) yes
N3 C19 1.364(3) yes
N3 C18 1.406(4) yes
N3 H3 0.8600 ?
N4 C19 1.309(3) yes
N4 C21 1.372(3) yes
C1 C6 1.368(4) ?
C1 C2 1.381(4) ?
C1 H1A 0.9300 ?
C2 C3 1.361(4) ?
C2 H2 0.9300 ?
C3 C4 1.364(4) ?
C3 H3A 0.9300 ?
C4 C5 1.372(4) ?
C4 H4 0.9300 ?
C5 C6 1.389(4) ?
C5 H5 0.9300 ?
C8 C9 1.367(4) ?
C8 C11 1.456(4) ?
C9 C10 1.502(4) ?
C10 H10A 0.9600 ?
C10 H10B 0.9600 ?
C10 H10C 0.9600 ?
C11 C12 1.498(4) ?
C12 H12A 0.9600 ?
C12 H12B 0.9600 ?
C12 H12C 0.9600 ?
C13 C18 1.382(4) ?
C13 C14 1.387(4) ?
C13 H13 0.9300 ?
C14 C15 1.361(5) ?
C14 H14 0.9300 ?
C15 C16 1.355(5) ?
C15 H15 0.9300 ?
C16 C17 1.375(5) ?
C16 H16 0.9300 ?
C17 C18 1.384(4) ?
C17 H17 0.9300 ?
C20 C21 1.376(4) ?
C20 C23 1.438(4) ?
C21 C22 1.497(4) ?
C22 H22A 0.9600 ?
C22 H22B 0.9600 ?
C22 H22C 0.9600 ?
C23 C24 1.498(4) ?
C24 H24A 0.9600 ?
C24 H24B 0.9600 ?
C24 H24C 0.9600 ?

loop_
_geom_hbond_atom_site_label_D
_geom_hbond_atom_site_label_H
_geom_hbond_atom_site_label_A
_geom_hbond_site_symmetry_A
_geom_hbond_distance_DH
_geom_hbond_distance_HA
_geom_hbond_distance_DA
_geom_hbond_angle_DHA
_geom_hbond_publ_flag
C1 H1A N2 1_555 0.93 2.37 2.991(4) 124 yes
C13 H13 N4 1_555 0.93 2.30 2.917(4) 123 yes
N1 H1 O2 1_455 0.86 1.95 2.788(4) 166 yes
N3 H3 O1 4_665 0.86 2.02 2.872(4) 171 yes
C5 H5 O2 1_455 0.93 2.57 3.288(4) 135 yes

loop_
_geom_torsion_atom_site_label_1
_geom_torsion_atom_site_label_2
_geom_torsion_atom_site_label_3
_geom_torsion_atom_site_label_4
_geom_torsion
C6 C1 C2 C3 -1.0(5)
C1 C2 C3 C4 1.3(5)
C2 C3 C4 C5 -0.3(5)
C3 C4 C5 C6 -1.0(5)
C2 C1 C6 C5 -0.3(5)
C2 C1 C6 N1 178.2(3)
C4 C5 C6 C1 1.3(5)
C4 C5 C6 N1 -177.3(3)
C7 N1 C6 C1 -5.6(5)
C7 N1 C6 C5 172.9(3)
C9 N2 C7 N1 179.7(3)
C9 N2 C7 S1 -1.0(3)
C6 N1 C7 N2 5.8(5)
C6 N1 C7 S1 -173.5(2)
C8 S1 C7 N2 0.6(2)
C8 S1 C7 N1 180.0(2)
C7 S1 C8 C9 0.0(2)
C7 S1 C8 C11 -178.5(2)
C11 C8 C9 N2 177.6(3)
S1 C8 C9 N2 -0.5(3)
C11 C8 C9 C10 -1.8(6)
S1 C8 C9 C10 -179.9(3)
C7 N2 C9 C8 1.0(4)
C7 N2 C9 C10 -179.6(3)
C9 C8 C11 O1 -172.2(3)
S1 C8 C11 O1 5.8(4)
C9 C8 C11 C12 8.6(5)
S1 C8 C11 C12 -173.3(2)
C18 C13 C14 C15 -1.0(6)
C13 C14 C15 C16 1.1(6)
C14 C15 C16 C17 0.1(6)
C15 C16 C17 C18 -1.4(5)
C14 C13 C18 C17 -0.4(5)
C14 C13 C18 N3 179.3(3)
C16 C17 C18 C13 1.6(5)
C16 C17 C18 N3 -178.2(3)
C19 N3 C18 C13 -8.2(5)
C19 N3 C18 C17 171.5(3)
C21 N4 C19 N3 -179.4(3)
C21 N4 C19 S2 0.6(3)
C18 N3 C19 N4 4.3(5)
C18 N3 C19 S2 -175.7(2)
C20 S2 C19 N4 -0.6(2)
C20 S2 C19 N3 179.3(2)
C19 S2 C20 C21 0.5(2)
C19 S2 C20 C23 179.7(3)
C19 N4 C21 C20 -0.1(4)
C19 N4 C21 C22 -179.4(2)
C23 C20 C21 N4 -179.3(3)
S2 C20 C21 N4 -0.3(3)
C23 C20 C21 C22 -0.1(6)
S2 C20 C21 C22 178.9(3)
C21 C20 C23 O2 180.0(3)
S2 C20 C23 O2 1.1(4)
C21 C20 C23 C24 -0.1(6)
S2 C20 C23 C24 -179.0(2)

loop_
_cod_related_entry_id
_cod_related_entry_database
_cod_related_entry_code
1 ChemSpider 642992
